data_9005708
loop_
_publ_author_name
'Seryotkin, Y. V.'
'Bakakin, V. V.'
'Fursenko, B. A.'
'Belitsky, I. A.'
'Joswig, W.'
'Radaelli, P. G.'

_publ_section_title
;
 Structural evolution of natrolite during over-hydration: a high-pressure
 neutron diffraction study
 Note: Zeolite
 Sample: Khibiny massif, Kola Peninsula, Russia; P = 1.0 GPa
;
_journal_name_full 'European Journal of Mineralogy'
_journal_page_first 305
_journal_page_last 313
_journal_paper_doi 10.1127/0935-1221/2005/0017-0305
_journal_volume 17
_journal_year 2005
_chemical_formula_sum 'Al2 Ca0.02 D6.99 Mg0.06 Na1.92 O13.5 Si3'
_chemical_name_mineral 'Natrolite (deuterated)'
_symmetry_space_group_name_H-M 'F 1 d 1'
_cell_angle_alpha 90
_cell_angle_beta 91.5835
_cell_angle_gamma 90
_cell_formula_units_Z 8
_cell_length_a 18.8971
_cell_length_b 19.3142
_cell_length_c 6.4833
_cell_volume 2365.387
_diffrn_ambient_pressure 1e+06
_exptl_crystal_density_diffrn 2.329
_cod_original_cell_volume 2365.386
_cod_original_formula_sum '(Na1.92 Mg.06 Ca.02) Al2 Si3 O13.5 D6.99'
_cod_database_code 9005708

loop_
_symmetry_equiv_pos_as_xyz
x,y,z
x,1/2+y,1/2+z
1/2+x,y,1/2+z
1/2+x,1/2+y,z
1/4+x,1/4-y,1/4+z
1/4+x,3/4-y,3/4+z
3/4+x,1/4-y,3/4+z
3/4+x,3/4-y,1/4+z

loop_
_atom_site_label
_atom_site_fract_x
_atom_site_fract_y
_atom_site_fract_z
_atom_site_occupancy
_atom_site_U_iso_or_equiv
_atom_site_type_symbol
_atom_site_attached_hydrogens
Na1 -0.02090 0.21800 0.38600 0.96000 0.03500 Na 0
Mg1 -0.02090 0.21800 0.38600 0.03000 0.03500 Mg 0
Ca1 -0.02090 0.21800 0.38600 0.01000 0.03500 Ca 0
Na10 0.03290 0.28620 0.87600 0.96000 0.02900 Na 0
Mg10 0.03290 0.28620 0.87600 0.03000 0.02900 Mg 0
Ca10 0.03290 0.28620 0.87600 0.01000 0.02900 Ca 0
Al1 0.04720 0.08570 0.61250 1.00000 0.01000 Al 0
Al10 -0.03930 -0.08830 0.60360 1.00000 0.01600 Al 0
Si1 0.00000 0.00470 0.00000 1.00000 0.00600 Si 0
Si2 -0.08850 0.04320 0.35800 1.00000 0.01800 Si 0
Si20 0.09420 -0.04330 0.37610 1.00000 0.00500 Si 0
O1 0.02360 0.07060 0.86780 1.00000 0.01200 O 0
O10 -0.01850 -0.06090 0.85600 1.00000 0.02400 O 0
O2 0.08670 0.16760 0.60300 1.00000 0.01400 O 0
O20 -0.08020 -0.17000 0.59900 1.00000 0.01600 O 0
O3 0.10420 0.02030 0.53250 1.00000 0.01700 O 0
O30 -0.09600 -0.02640 0.49000 1.00000 0.01800 O 0
O4 -0.02900 0.09320 0.45500 1.00000 0.02500 O 0
O40 0.03610 -0.09720 0.45500 1.00000 0.01900 O 0
O5 -0.06990 0.02320 0.12520 1.00000 0.01500 O 0
O50 0.06370 -0.01880 0.15390 1.00000 0.01600 O 0
Ow6 0.05500 0.19350 0.11700 1.00000 0.01800 O 0
Ow60 -0.10360 0.33370 0.59900 0.50000 0.04600 O 0
Ow7 0.03310 0.31710 0.52100 1.00000 0.07100 O 0
Ow70 -0.06060 0.19730 0.76700 1.00000 0.04300 O 0
D61 0.05200 0.15260 0.05100 1.00000 0.06400 D 0
D62 0.09940 0.20070 0.19100 1.00000 0.05400 D 0
D601 -0.05500 0.32800 0.63000 0.40000 0.09000 D 0
D602 -0.06900 0.36800 0.54500 0.35000 0.04000 D 0
D603 -0.12300 0.31800 0.71500 0.18000 0.04600 D 0
D604 -0.14100 0.35000 0.48400 0.12000 0.04600 D 0
D71 0.01400 0.36800 0.46900 0.60000 0.07100 D 0
D72 0.09200 0.31500 0.49300 0.50000 0.07100 D 0
D73 0.05500 0.35700 0.41100 0.44000 0.07100 D 0
D74 0.06400 0.30900 0.38700 0.40000 0.07100 D 0
D701 -0.05180 0.15500 0.82800 1.00000 0.07900 D 0
D702 -0.10720 0.21110 0.80900 1.00000 0.07000 D 0

loop_
_cod_changelog_entry_id
_cod_changelog_entry_author
_cod_changelog_entry_date
_cod_changelog_entry_text
1
;cod-tools version 3.8.0
Id: cif_guess_AMCSD_atom_types 9581 2023-05-17 12:35:41Z saulius
;
2023-05-18T08:41:43+03:00
;Derived atom types and hydrogen counts
from atom names that follow the AMCSD naming convention
(Wat == water, O-H == hydroxyl).
;

loop_
_cod_related_entry_id
_cod_related_entry_database
_cod_related_entry_code
1 AMCSD 0007099
